data_1545367
loop_
_publ_author_name
'Yang, Yan'
'Anker, Mathew D.'
'Fang, Jian'
'Mahon, Mary F.'
'Maron, Laurent'
'Weetman, Catherine'
'Hill, Michael S.'

_publ_section_title
;
 Hydrodeoxygenation of isocyanates: snapshots of a magnesium-mediated
 C&#xE001;O bond cleavage
;
_journal_issue 5
_journal_name_full 'Chem. Sci.'
_journal_page_first 3529
_journal_paper_doi 10.1039/C7SC00117G
_journal_volume 8
_journal_year 2017
_chemical_formula_moiety 'C35 H53 B Mg N2 O3'
_chemical_formula_sum 'C38.5 H57 B Mg N2 O3'
_chemical_formula_weight 630.98
_chemical_name_systematic
;
 ?
;
_space_group_crystal_system monoclinic
_space_group_IT_number 14
_space_group_name_Hall '-P 2yn'
_space_group_name_H-M_alt 'P 1 21/n 1'
_symmetry_space_group_name_Hall '-P 2yn'
_symmetry_space_group_name_H-M 'P 1 21/n 1'
_atom_sites_solution_hydrogens geom
_atom_sites_solution_primary iterative
_audit_creation_date 2016-05-19
_audit_creation_method
;
Olex2 1.2
(compiled 2016.02.19 svn.r3266 for OlexSys, GUI svn.r5155)
;
_audit_update_record
;
2016-09-12 deposited with the CCDC.
2017-03-01 downloaded from the CCDC.
;
_cell_angle_alpha 90
_cell_angle_beta 94.1686(12)
_cell_angle_gamma 90
_cell_formula_units_Z 4
_cell_length_a 13.48093(17)
_cell_length_b 14.64625(15)
_cell_length_c 18.8268(2)
_cell_measurement_reflns_used 8953
_cell_measurement_temperature 150.00(10)
_cell_measurement_theta_max 69.4100
_cell_measurement_theta_min 3.8240
_cell_volume 3707.42(7)
_computing_cell_refinement 'CrysAlisPro 1.171.38.41 (Rigaku OD, 2015)'
_computing_data_collection 'CrysAlisPro 1.171.38.41 (Rigaku OD, 2015)'
_computing_data_reduction 'CrysAlisPro 1.171.38.41 (Rigaku OD, 2015)'
_computing_molecular_graphics 'Olex2 (Dolomanov et al., 2009)'
_computing_publication_material 'Olex2 (Dolomanov et al., 2009)'
_computing_structure_refinement 'ShelXL (Sheldrick, 2015)'
_computing_structure_solution 'olex2.solve (Bourhis et al., 2015)'
_diffrn_ambient_environment N~2~
_diffrn_ambient_temperature 150.00(10)
_diffrn_detector 'CCD plate'
_diffrn_detector_area_resol_mean 8.1150
_diffrn_detector_type EosS2
_diffrn_measured_fraction_theta_full 0.998
_diffrn_measured_fraction_theta_max 0.989
_diffrn_measurement_device 'four-circle diffractometer'
_diffrn_measurement_device_type 'SuperNova, Dual, Cu at zero, EosS2'
_diffrn_measurement_method '\w scans'
_diffrn_radiation_monochromator mirror
_diffrn_radiation_probe x-ray
_diffrn_radiation_type CuK\a
_diffrn_radiation_wavelength 1.54184
_diffrn_reflns_av_R_equivalents 0.0297
_diffrn_reflns_av_unetI/netI 0.0314
_diffrn_reflns_Laue_measured_fraction_full 0.998
_diffrn_reflns_Laue_measured_fraction_max 0.989
_diffrn_reflns_limit_h_max 15
_diffrn_reflns_limit_h_min -16
_diffrn_reflns_limit_k_max 11
_diffrn_reflns_limit_k_min -17
_diffrn_reflns_limit_l_max 22
_diffrn_reflns_limit_l_min -22
_diffrn_reflns_number 22162
_diffrn_reflns_point_group_measured_fraction_full 0.998
_diffrn_reflns_point_group_measured_fraction_max 0.989
_diffrn_reflns_theta_full 67.684
_diffrn_reflns_theta_max 69.788
_diffrn_reflns_theta_min 3.828
_diffrn_source 'micro-focus sealed X-ray tube'
_diffrn_source_type 'SuperNova (Cu) X-ray Source'
_exptl_absorpt_coefficient_mu 0.691
_exptl_absorpt_correction_T_max 0.992
_exptl_absorpt_correction_T_min 0.977
_exptl_absorpt_correction_type gaussian
_exptl_absorpt_process_details
;
CrysAlisPro 1.171.38.41 (Rigaku Oxford Diffraction, 2015)
Numerical absorption correction based on gaussian integration over
            a multifaceted crystal model
Empirical absorption correction using spherical harmonics,
 implemented in SCALE3 ABSPACK scaling algorithm.

Empirical correction (ABSPACK) includes:
- Absorption correction using spherical harmonics
- Frame scaling
;
_exptl_crystal_colour colorless
_exptl_crystal_density_diffrn 1.130
_exptl_crystal_description block
_exptl_crystal_F_000 1372
_exptl_crystal_size_max 0.235
_exptl_crystal_size_mid 0.119
_exptl_crystal_size_min 0.053
_refine_diff_density_max 0.438
_refine_diff_density_min -0.352
_refine_diff_density_rms 0.039
_refine_ls_extinction_method none
_refine_ls_goodness_of_fit_ref 1.024
_refine_ls_hydrogen_treatment constr
_refine_ls_matrix_type full
_refine_ls_number_parameters 469
_refine_ls_number_reflns 6916
_refine_ls_number_restraints 79
_refine_ls_restrained_S_all 1.073
_refine_ls_R_factor_all 0.0607
_refine_ls_R_factor_gt 0.0482
_refine_ls_shift/su_max 0.001
_refine_ls_shift/su_mean 0.000
_refine_ls_structure_factor_coef Fsqd
_refine_ls_weighting_details 'w=1/[\s^2^(Fo^2^)+(0.0632P)^2^+1.5981P] where P=(Fo^2^+2Fc^2^)/3'
_refine_ls_weighting_scheme calc
_refine_ls_wR_factor_gt 0.1230
_refine_ls_wR_factor_ref 0.1306
_reflns_Friedel_coverage 0.000
_reflns_number_gt 5606
_reflns_number_total 6916
_reflns_threshold_expression 'I > 2\s(I)'
_cod_data_source_file c7sc00117g2.cif
_cod_data_source_block s16msh29_sq
_cod_depositor_comments 'Adding full bibliography for 1545365--1545370.cif.'
_cod_original_cell_volume 3707.42(8)
_cod_original_formula_sum 'C38.50 H57 B Mg N2 O3'
_cod_database_code 1545367
_shelxl_version_number 2014-3
_shelx_space_group_comment
;
The symmetry employed for this shelxl refinement is uniquely defined
by the following loop, which should always be used as a source of
symmetry information in preference to the above space-group names.
They are only intended as comments.
;

loop_
_space_group_symop_operation_xyz
'x, y, z'
'-x+1/2, y+1/2, -z+1/2'
'-x, -y, -z'
'x-1/2, -y-1/2, z-1/2'

loop_
_atom_site_label
_atom_site_type_symbol
_atom_site_fract_x
_atom_site_fract_y
_atom_site_fract_z
_atom_site_U_iso_or_equiv
_atom_site_adp_type
_atom_site_occupancy
_atom_site_site_symmetry_order
_atom_site_calc_flag
_atom_site_refinement_flags_posn
_atom_site_refinement_flags_adp
_atom_site_refinement_flags_occupancy
_atom_site_disorder_assembly
_atom_site_disorder_group
Mg1 Mg 0.07113(4) 0.07891(3) 0.01514(3) 0.02012(13) Uani 1 1 d . . . . .
O1 O 0.07169(8) -0.05975(7) 0.01308(6) 0.0217(2) Uani 1 1 d . . . . .
N1 N 0.16678(10) 0.14946(10) -0.04726(8) 0.0274(3) Uani 1 1 d . . . . .
N2 N 0.12011(10) 0.14737(9) 0.10775(7) 0.0237(3) Uani 1 1 d . . . . .
C1 C 0.33272(15) 0.21709(16) -0.06076(12) 0.0453(5) Uani 1 1 d . . . . .
H1A H 0.3570 0.1686 -0.0891 0.068 Uiso 1 1 calc GR . . . .
H1B H 0.3865 0.2413 -0.0302 0.068 Uiso 1 1 calc GR . . . .
H1C H 0.3055 0.2646 -0.0914 0.068 Uiso 1 1 calc GR . . . .
C2 C 0.25241(13) 0.18052(12) -0.01583(10) 0.0310(4) Uani 1 1 d . . . . .
C3 C 0.27477(12) 0.18630(12) 0.05762(10) 0.0319(4) Uani 1 1 d . . . . .
H3 H 0.3414 0.1974 0.0712 0.038 Uiso 1 1 calc R . . . .
C4 C 0.21342(12) 0.17815(11) 0.11410(9) 0.0283(4) Uani 1 1 d . . . . .
C5 C 0.25913(15) 0.21117(14) 0.18548(11) 0.0404(5) Uani 1 1 d . . . . .
H5A H 0.2133 0.2511 0.2068 0.061 Uiso 1 1 calc GR . . . .
H5B H 0.3196 0.2436 0.1787 0.061 Uiso 1 1 calc GR . . . .
H5C H 0.2734 0.1597 0.2161 0.061 Uiso 1 1 calc GR . . . .
C6 C 0.06358(12) 0.15758(12) 0.16949(9) 0.0283(4) Uani 1 1 d . . . . .
C7 C -0.00203(14) 0.23191(13) 0.17214(11) 0.0354(4) Uani 1 1 d . . . . .
C8 C -0.05422(16) 0.24295(15) 0.23309(12) 0.0469(5) Uani 1 1 d . . . . .
H8 H -0.0979 0.2918 0.2357 0.056 Uiso 1 1 calc R . . . .
C9 C -0.04214(17) 0.18298(17) 0.28915(12) 0.0502(6) Uani 1 1 d . . . . .
H9 H -0.0764 0.1923 0.3297 0.060 Uiso 1 1 calc R . . . .
C10 C 0.02029(16) 0.10944(15) 0.28557(10) 0.0421(5) Uani 1 1 d . . . . .
H10 H 0.0267 0.0685 0.3234 0.050 Uiso 1 1 calc R . . . .
C11 C 0.07438(13) 0.09488(13) 0.22611(9) 0.0313(4) Uani 1 1 d . . . . .
C12 C 0.14042(14) 0.01152(13) 0.22408(10) 0.0332(4) Uani 1 1 d . . . . .
H12 H 0.1833 0.0190 0.1846 0.040 Uiso 1 1 calc R . . . .
C13 C 0.07692(17) -0.07364(15) 0.20960(12) 0.0452(5) Uani 1 1 d . . . . .
H13A H 0.0335 -0.0818 0.2473 0.068 Uiso 1 1 calc GR . . . .
H13B H 0.1193 -0.1260 0.2072 0.068 Uiso 1 1 calc GR . . . .
H13C H 0.0380 -0.0667 0.1652 0.068 Uiso 1 1 calc GR . . . .
C14 C 0.20745(18) -0.00083(18) 0.29288(12) 0.0527(6) Uani 1 1 d . . . . .
H14A H 0.2449 0.0540 0.3027 0.079 Uiso 1 1 calc GR . . . .
H14B H 0.2522 -0.0509 0.2873 0.079 Uiso 1 1 calc GR . . . .
H14C H 0.1671 -0.0134 0.3317 0.079 Uiso 1 1 calc GR . . . .
C15 C -0.01441(16) 0.30012(14) 0.11146(12) 0.0443(5) Uani 1 1 d . . . . .
H15 H -0.0034 0.2672 0.0674 0.053 Uiso 1 1 calc R . . . .
C16 C 0.0640(2) 0.37547(18) 0.11999(19) 0.0746(9) Uani 1 1 d . . . . .
H16A H 0.0591 0.4056 0.1649 0.112 Uiso 1 1 calc GR . . . .
H16B H 0.0531 0.4189 0.0820 0.112 Uiso 1 1 calc GR . . . .
H16C H 0.1290 0.3492 0.1184 0.112 Uiso 1 1 calc GR . . . .
C17 C -0.11811(19) 0.34239(18) 0.10233(15) 0.0599(7) Uani 1 1 d . . . . .
H17A H -0.1672 0.2949 0.1008 0.090 Uiso 1 1 calc GR . . . .
H17B H -0.1246 0.3766 0.0587 0.090 Uiso 1 1 calc GR . . . .
H17C H -0.1277 0.3823 0.1417 0.090 Uiso 1 1 calc GR . . . .
C18 C 0.15352(14) 0.16503(13) -0.12298(10) 0.0328(4) Uani 1 1 d . . . . .
C19 C 0.09996(18) 0.24255(14) -0.14811(12) 0.0480(5) Uani 1 1 d . . . . .
C20 C 0.0934(2) 0.26062(17) -0.22101(13) 0.0588(6) Uani 1 1 d . . . . .
H20 H 0.0593 0.3122 -0.2381 0.071 Uiso 1 1 calc R . . . .
C21 C 0.1363(2) 0.2041(2) -0.26788(13) 0.0604(7) Uani 1 1 d . . . . .
H21 H 0.1316 0.2177 -0.3163 0.073 Uiso 1 1 calc R . . . .
C22 C 0.18630(17) 0.12704(18) -0.24337(12) 0.0511(6) Uani 1 1 d . . . . .
H22 H 0.2140 0.0883 -0.2757 0.061 Uiso 1 1 calc R . . . .
C23 C 0.19619(14) 0.10593(15) -0.17089(10) 0.0375(4) Uani 1 1 d . . . . .
C24 C 0.25222(14) 0.02092(15) -0.14617(11) 0.0399(4) Uani 1 1 d . . . . .
H24 H 0.2700 0.0274 -0.0950 0.048 Uiso 1 1 calc R . . . .
C25 C 0.18530(19) -0.06220(18) -0.15645(15) 0.0600(6) Uani 1 1 d . . . . .
H25A H 0.1261 -0.0531 -0.1319 0.090 Uiso 1 1 calc GR . . . .
H25B H 0.2199 -0.1152 -0.1377 0.090 Uiso 1 1 calc GR . . . .
H25C H 0.1676 -0.0708 -0.2063 0.090 Uiso 1 1 calc GR . . . .
C26 C 0.34926(19) 0.0056(2) -0.18328(16) 0.0649(7) Uani 1 1 d . . . . .
H26A H 0.3335 -0.0090 -0.2325 0.097 Uiso 1 1 calc GR . . . .
H26B H 0.3859 -0.0439 -0.1605 0.097 Uiso 1 1 calc GR . . . .
H26C H 0.3888 0.0602 -0.1799 0.097 Uiso 1 1 calc GR . . . .
C27 C 0.0514(3) 0.30752(18) -0.09801(15) 0.0786(10) Uani 1 1 d . . . . .
H27 H 0.0376 0.2725 -0.0555 0.094 Uiso 1 1 calc R . . . .
C28 C -0.0464(3) 0.3481(3) -0.1277(3) 0.1093(14) Uani 1 1 d . . . . .
H28A H -0.0342 0.3913 -0.1643 0.164 Uiso 1 1 calc GR . . . .
H28B H -0.0783 0.3783 -0.0902 0.164 Uiso 1 1 calc GR . . . .
H28C H -0.0888 0.3003 -0.1473 0.164 Uiso 1 1 calc GR . . . .
C29B C 0.1203(3) 0.3832(3) -0.0743(3) 0.130(2) Uani 1 1 d . . . . .
H29A H 0.1772 0.3584 -0.0474 0.195 Uiso 1 1 calc GR . . . .
H29B H 0.0864 0.4250 -0.0451 0.195 Uiso 1 1 calc GR . . . .
H29C H 0.1415 0.4148 -0.1152 0.195 Uiso 1 1 calc GR . . . .
B1 B 0.16098(13) -0.09684(11) 0.03072(10) 0.0240(4) Uani 1 1 d D . . . .
O2 O 0.1933(7) -0.1837(3) 0.0193(8) 0.034(2) Uani 0.55 1 d D U P A 1
O3 O 0.2349(6) -0.0462(8) 0.0660(5) 0.0380(18) Uani 0.55 1 d D U P A 1
C30 C 0.3254(9) -0.0989(7) 0.0775(6) 0.0308(18) Uani 0.55 1 d D U P A 1
C31 C 0.4066(4) -0.0527(4) 0.0378(3) 0.0578(13) Uani 0.55 1 d . U P A 1
H31A H 0.3857 -0.0488 -0.0119 0.087 Uiso 0.55 1 calc GR . P A 1
H31B H 0.4667 -0.0879 0.0439 0.087 Uiso 0.55 1 calc GR . P A 1
H31C H 0.4185 0.0076 0.0566 0.087 Uiso 0.55 1 calc GR . P A 1
C32 C 0.3556(4) -0.0983(4) 0.1547(2) 0.0492(11) Uani 0.55 1 d . U P A 1
H32A H 0.3677 -0.0366 0.1702 0.074 Uiso 0.55 1 calc GR . P A 1
H32B H 0.4152 -0.1336 0.1635 0.074 Uiso 0.55 1 calc GR . P A 1
H32C H 0.3035 -0.1242 0.1804 0.074 Uiso 0.55 1 calc GR . P A 1
C33 C 0.2973(6) -0.1945(7) 0.0431(4) 0.0385(18) Uani 0.55 1 d D U P A 1
C34 C 0.3473(5) -0.2185(5) -0.0246(4) 0.092(2) Uani 0.55 1 d . U P A 1
H34A H 0.3183 -0.2733 -0.0449 0.138 Uiso 0.55 1 calc GR . P A 1
H34B H 0.4171 -0.2278 -0.0133 0.138 Uiso 0.55 1 calc GR . P A 1
H34C H 0.3378 -0.1694 -0.0582 0.138 Uiso 0.55 1 calc GR . P A 1
C35 C 0.3117(6) -0.2746(5) 0.0894(5) 0.1042(19) Uani 0.55 1 d . U P A 1
H35A H 0.2750 -0.2669 0.1308 0.156 Uiso 0.55 1 calc GR . P A 1
H35B H 0.3811 -0.2813 0.1037 0.156 Uiso 0.55 1 calc GR . P A 1
H35C H 0.2885 -0.3282 0.0639 0.156 Uiso 0.55 1 calc GR . P A 1
O2A O 0.1818(9) -0.1883(3) 0.0325(10) 0.041(3) Uani 0.45 1 d D U P A 2
O3A O 0.2424(8) -0.0421(9) 0.0462(6) 0.042(3) Uani 0.45 1 d D U P A 2
C30A C 0.3291(13) -0.0998(9) 0.0587(8) 0.044(3) Uani 0.45 1 d D U P A 2
C31A C 0.3874(6) -0.0828(7) -0.0055(6) 0.100(3) Uani 0.45 1 d . U P A 2
H31D H 0.3483 -0.1007 -0.0479 0.150 Uiso 0.45 1 calc GR . P A 2
H31E H 0.4478 -0.1179 -0.0013 0.150 Uiso 0.45 1 calc GR . P A 2
H31F H 0.4034 -0.0191 -0.0082 0.150 Uiso 0.45 1 calc GR . P A 2
C32A C 0.3895(6) -0.0645(6) 0.1220(5) 0.095(2) Uani 0.45 1 d . U P A 2
H32D H 0.4046 -0.0012 0.1149 0.143 Uiso 0.45 1 calc GR . P A 2
H32E H 0.4503 -0.0986 0.1285 0.143 Uiso 0.45 1 calc GR . P A 2
H32F H 0.3528 -0.0708 0.1635 0.143 Uiso 0.45 1 calc GR . P A 2
C33A C 0.2825(8) -0.1981(9) 0.0642(5) 0.035(2) Uani 0.45 1 d D U P A 2
C34A C 0.3437(5) -0.2640(5) 0.0221(5) 0.0731(18) Uani 0.45 1 d . U P A 2
H34D H 0.4118 -0.2627 0.0410 0.110 Uiso 0.45 1 calc GR . P A 2
H34E H 0.3399 -0.2461 -0.0270 0.110 Uiso 0.45 1 calc GR . P A 2
H34F H 0.3179 -0.3248 0.0261 0.110 Uiso 0.45 1 calc GR . P A 2
C35A C 0.2738(5) -0.2345(6) 0.1360(4) 0.087(2) Uani 0.45 1 d . U P A 2
H35D H 0.2393 -0.1913 0.1635 0.130 Uiso 0.45 1 calc GR . P A 2
H35E H 0.3390 -0.2452 0.1584 0.130 Uiso 0.45 1 calc GR . P A 2
H35F H 0.2374 -0.2909 0.1329 0.130 Uiso 0.45 1 calc GR . P A 2

loop_
_atom_site_aniso_label
_atom_site_aniso_U_11
_atom_site_aniso_U_22
_atom_site_aniso_U_33
_atom_site_aniso_U_23
_atom_site_aniso_U_13
_atom_site_aniso_U_12
Mg1 0.0190(2) 0.0174(3) 0.0241(3) -0.00008(19) 0.00283(19) -0.00267(19)
O1 0.0195(5) 0.0193(5) 0.0263(6) 0.0007(4) 0.0018(4) -0.0003(4)
N1 0.0282(7) 0.0238(7) 0.0309(7) 0.0017(6) 0.0069(6) -0.0053(6)
N2 0.0225(6) 0.0202(7) 0.0284(7) -0.0024(5) 0.0017(5) -0.0019(5)
C1 0.0372(10) 0.0491(12) 0.0514(12) -0.0036(10) 0.0165(9) -0.0191(9)
C2 0.0270(8) 0.0239(9) 0.0434(10) -0.0001(7) 0.0107(7) -0.0062(7)
C3 0.0209(8) 0.0300(9) 0.0446(10) -0.0007(8) 0.0011(7) -0.0074(7)
C4 0.0261(8) 0.0229(8) 0.0352(9) -0.0017(7) -0.0027(7) -0.0029(6)
C5 0.0351(10) 0.0429(11) 0.0419(11) -0.0056(9) -0.0065(8) -0.0143(8)
C6 0.0262(8) 0.0275(9) 0.0310(9) -0.0106(7) 0.0018(7) -0.0042(7)
C7 0.0344(9) 0.0291(9) 0.0427(10) -0.0137(8) 0.0024(8) -0.0006(7)
C8 0.0442(11) 0.0429(12) 0.0548(13) -0.0232(10) 0.0117(10) 0.0051(9)
C9 0.0529(13) 0.0608(14) 0.0391(11) -0.0204(10) 0.0184(10) -0.0024(11)
C10 0.0467(11) 0.0502(12) 0.0301(10) -0.0095(9) 0.0082(8) -0.0069(9)
C11 0.0306(9) 0.0345(10) 0.0287(9) -0.0070(7) 0.0021(7) -0.0054(7)
C12 0.0337(9) 0.0354(10) 0.0306(9) 0.0019(7) 0.0040(7) -0.0012(8)
C13 0.0479(12) 0.0375(11) 0.0508(12) -0.0018(9) 0.0084(9) -0.0028(9)
C14 0.0535(13) 0.0610(15) 0.0420(12) 0.0060(10) -0.0073(10) 0.0027(11)
C15 0.0465(11) 0.0321(10) 0.0543(13) -0.0080(9) 0.0035(9) 0.0110(9)
C16 0.0630(16) 0.0436(14) 0.116(3) 0.0190(15) -0.0031(16) 0.0000(12)
C17 0.0547(14) 0.0509(14) 0.0727(17) -0.0122(12) -0.0060(12) 0.0180(11)
C18 0.0344(9) 0.0322(10) 0.0327(9) 0.0060(7) 0.0083(7) -0.0114(7)
C19 0.0662(14) 0.0314(11) 0.0473(12) 0.0140(9) 0.0093(10) -0.0062(10)
C20 0.0770(17) 0.0489(14) 0.0505(14) 0.0260(11) 0.0046(12) -0.0078(12)
C21 0.0683(16) 0.0768(18) 0.0367(12) 0.0215(12) 0.0069(11) -0.0179(14)
C22 0.0484(12) 0.0712(16) 0.0355(11) 0.0018(10) 0.0143(9) -0.0132(11)
C23 0.0329(9) 0.0469(11) 0.0338(10) 0.0021(8) 0.0095(7) -0.0115(8)
C24 0.0341(10) 0.0474(12) 0.0393(10) -0.0055(9) 0.0097(8) -0.0047(8)
C25 0.0551(14) 0.0536(15) 0.0701(17) 0.0055(12) -0.0030(12) -0.0131(11)
C26 0.0542(14) 0.0681(17) 0.0765(18) -0.0055(14) 0.0327(13) 0.0000(12)
C27 0.146(3) 0.0361(13) 0.0544(15) 0.0167(11) 0.0135(17) 0.0264(16)
C28 0.103(3) 0.066(2) 0.161(4) -0.012(2) 0.026(3) 0.019(2)
C29B 0.131(4) 0.083(3) 0.166(4) -0.061(3) -0.060(3) 0.041(3)
B1 0.0240(9) 0.0230(9) 0.0252(9) 0.0029(7) 0.0025(7) 0.0016(7)
O2 0.018(2) 0.0241(19) 0.058(5) -0.011(2) -0.001(3) 0.0031(14)
O3 0.024(2) 0.032(3) 0.056(4) -0.010(3) -0.010(2) 0.0055(14)
C30 0.020(2) 0.038(3) 0.034(5) -0.005(2) -0.002(3) 0.0040(17)
C31 0.051(3) 0.053(3) 0.073(3) 0.009(2) 0.025(3) 0.005(2)
C32 0.049(2) 0.066(3) 0.031(2) -0.0020(18) -0.0058(17) 0.015(2)
C33 0.025(3) 0.036(3) 0.054(4) 0.004(3) -0.001(3) 0.009(2)
C34 0.055(3) 0.104(5) 0.117(5) -0.063(4) 0.013(3) 0.008(3)
C35 0.099(4) 0.082(4) 0.126(5) 0.033(4) -0.026(4) 0.016(3)
O2A 0.029(4) 0.030(3) 0.063(6) 0.0062(19) 0.003(3) 0.0053(19)
O3A 0.024(2) 0.028(2) 0.072(7) 0.006(4) -0.007(3) -0.0010(17)
C30A 0.026(3) 0.049(4) 0.057(9) 0.005(4) -0.005(5) 0.010(3)
C31A 0.054(4) 0.106(7) 0.143(7) 0.063(6) 0.029(5) 0.019(4)
C32A 0.069(4) 0.094(5) 0.116(5) -0.011(4) -0.037(4) 0.013(4)
C33A 0.022(3) 0.033(3) 0.051(5) 0.010(3) 0.006(3) 0.009(2)
C34A 0.053(3) 0.067(4) 0.096(4) -0.025(3) -0.016(3) 0.036(3)
C35A 0.049(3) 0.113(5) 0.101(5) 0.083(4) 0.024(3) 0.045(3)

loop_
_atom_type_symbol
_atom_type_description
_atom_type_scat_dispersion_real
_atom_type_scat_dispersion_imag
_atom_type_scat_source
C C 0.0181 0.0091 'International Tables Vol C Tables 4.2.6.8 and 6.1.1.4'
H H 0.0000 0.0000 'International Tables Vol C Tables 4.2.6.8 and 6.1.1.4'
B B 0.0090 0.0039 'International Tables Vol C Tables 4.2.6.8 and 6.1.1.4'
Mg Mg 0.1719 0.1771 'International Tables Vol C Tables 4.2.6.8 and 6.1.1.4'
N N 0.0311 0.0180 'International Tables Vol C Tables 4.2.6.8 and 6.1.1.4'
O O 0.0492 0.0322 'International Tables Vol C Tables 4.2.6.8 and 6.1.1.4'

loop_
_geom_angle_atom_site_label_1
_geom_angle_atom_site_label_2
_geom_angle_atom_site_label_3
_geom_angle
_geom_angle_site_symmetry_1
_geom_angle_site_symmetry_3
O1 Mg1 Mg1 41.56(3) 3 3
O1 Mg1 Mg1 40.28(3) . 3
O1 Mg1 O1 81.84(5) 3 .
O1 Mg1 N1 118.84(6) . .
O1 Mg1 N1 123.32(6) 3 .
O1 Mg1 N2 119.82(5) . .
O1 Mg1 N2 122.50(5) 3 .
O1 Mg1 B1 25.45(5) . .
O1 Mg1 B1 107.30(5) 3 .
N1 Mg1 Mg1 133.00(5) . 3
N1 Mg1 B1 103.32(6) . .
N2 Mg1 Mg1 133.18(5) . 3
N2 Mg1 N1 93.55(6) . .
N2 Mg1 B1 104.05(5) . .
B1 Mg1 Mg1 65.74(4) . 3
Mg1 O1 Mg1 98.16(5) 3 .
B1 O1 Mg1 113.90(9) . .
B1 O1 Mg1 147.94(10) . 3
C2 N1 Mg1 117.98(12) . .
C2 N1 C18 115.12(14) . .
C18 N1 Mg1 126.82(11) . .
C4 N2 Mg1 118.61(11) . .
C4 N2 C6 116.27(14) . .
C6 N2 Mg1 124.88(10) . .
H1A C1 H1B 109.5 . .
H1A C1 H1C 109.5 . .
H1B C1 H1C 109.5 . .
C2 C1 H1A 109.5 . .
C2 C1 H1B 109.5 . .
C2 C1 H1C 109.5 . .
N1 C2 C1 120.03(17) . .
N1 C2 C3 125.16(15) . .
C3 C2 C1 114.76(16) . .
C2 C3 H3 114.7 . .
C2 C3 C4 130.59(16) . .
C4 C3 H3 114.7 . .
N2 C4 C3 124.52(16) . .
N2 C4 C5 120.48(16) . .
C3 C4 C5 114.96(15) . .
C4 C5 H5A 109.5 . .
C4 C5 H5B 109.5 . .
C4 C5 H5C 109.5 . .
H5A C5 H5B 109.5 . .
H5A C5 H5C 109.5 . .
H5B C5 H5C 109.5 . .
C7 C6 N2 118.63(16) . .
C7 C6 C11 120.63(16) . .
C11 C6 N2 120.74(15) . .
C6 C7 C15 121.21(17) . .
C8 C7 C6 118.29(19) . .
C8 C7 C15 120.48(18) . .
C7 C8 H8 119.4 . .
C9 C8 C7 121.2(2) . .
C9 C8 H8 119.4 . .
C8 C9 H9 119.9 . .
C10 C9 C8 120.22(19) . .
C10 C9 H9 119.9 . .
C9 C10 H10 119.4 . .
C9 C10 C11 121.2(2) . .
C11 C10 H10 119.4 . .
C6 C11 C12 122.44(16) . .
C10 C11 C6 118.47(18) . .
C10 C11 C12 119.07(18) . .
C11 C12 H12 108.0 . .
C11 C12 C13 109.91(16) . .
C11 C12 C14 112.65(17) . .
C13 C12 H12 108.0 . .
C13 C12 C14 110.04(17) . .
C14 C12 H12 108.0 . .
C12 C13 H13A 109.5 . .
C12 C13 H13B 109.5 . .
C12 C13 H13C 109.5 . .
H13A C13 H13B 109.5 . .
H13A C13 H13C 109.5 . .
H13B C13 H13C 109.5 . .
C12 C14 H14A 109.5 . .
C12 C14 H14B 109.5 . .
C12 C14 H14C 109.5 . .
H14A C14 H14B 109.5 . .
H14A C14 H14C 109.5 . .
H14B C14 H14C 109.5 . .
C7 C15 H15 107.3 . .
C7 C15 C16 111.03(19) . .
C7 C15 C17 113.7(2) . .
C16 C15 H15 107.3 . .
C17 C15 H15 107.3 . .
C17 C15 C16 109.8(2) . .
C15 C16 H16A 109.5 . .
C15 C16 H16B 109.5 . .
C15 C16 H16C 109.5 . .
H16A C16 H16B 109.5 . .
H16A C16 H16C 109.5 . .
H16B C16 H16C 109.5 . .
C15 C17 H17A 109.5 . .
C15 C17 H17B 109.5 . .
C15 C17 H17C 109.5 . .
H17A C17 H17B 109.5 . .
H17A C17 H17C 109.5 . .
H17B C17 H17C 109.5 . .
C19 C18 N1 118.89(18) . .
C23 C18 N1 120.72(17) . .
C23 C18 C19 120.35(18) . .
C18 C19 C27 121.95(19) . .
C20 C19 C18 118.5(2) . .
C20 C19 C27 119.5(2) . .
C19 C20 H20 119.3 . .
C21 C20 C19 121.4(2) . .
C21 C20 H20 119.3 . .
C20 C21 H21 120.0 . .
C20 C21 C22 119.9(2) . .
C22 C21 H21 120.0 . .
C21 C22 H22 119.4 . .
C21 C22 C23 121.3(2) . .
C23 C22 H22 119.4 . .
C18 C23 C24 121.95(17) . .
C22 C23 C18 118.5(2) . .
C22 C23 C24 119.6(2) . .
C23 C24 H24 107.7 . .
C23 C24 C25 109.99(18) . .
C23 C24 C26 113.65(19) . .
C25 C24 H24 107.7 . .
C25 C24 C26 109.9(2) . .
C26 C24 H24 107.7 . .
C24 C25 H25A 109.5 . .
C24 C25 H25B 109.5 . .
C24 C25 H25C 109.5 . .
H25A C25 H25B 109.5 . .
H25A C25 H25C 109.5 . .
H25B C25 H25C 109.5 . .
C24 C26 H26A 109.5 . .
C24 C26 H26B 109.5 . .
C24 C26 H26C 109.5 . .
H26A C26 H26B 109.5 . .
H26A C26 H26C 109.5 . .
H26B C26 H26C 109.5 . .
C19 C27 H27 107.2 . .
C28 C27 C19 114.8(3) . .
C28 C27 H27 107.2 . .
C29B C27 C19 111.3(3) . .
C29B C27 H27 107.2 . .
C29B C27 C28 108.9(3) . .
C27 C28 H28A 109.5 . .
C27 C28 H28B 109.5 . .
C27 C28 H28C 109.5 . .
H28A C28 H28B 109.5 . .
H28A C28 H28C 109.5 . .
H28B C28 H28C 109.5 . .
C27 C29B H29A 109.5 . .
C27 C29B H29B 109.5 . .
C27 C29B H29C 109.5 . .
H29A C29B H29B 109.5 . .
H29A C29B H29C 109.5 . .
H29B C29B H29C 109.5 . .
O1 B1 Mg1 40.65(7) . .
O1 B1 O2 129.0(4) . .
O1 B1 O3 120.5(6) . .
O1 B1 O2A 125.6(5) . .
O1 B1 O3A 120.4(7) . .
O2 B1 Mg1 164.2(5) . .
O2 B1 O3 110.5(7) . .
O3 B1 Mg1 81.4(6) . .
O2A B1 Mg1 166.2(5) . .
O2A B1 O3A 114.0(9) . .
O3A B1 Mg1 79.8(7) . .
B1 O2 C33 111.4(6) . .
B1 O3 C30 111.0(9) . .
O3 C30 C31 108.6(8) . .
O3 C30 C32 108.2(8) . .
O3 C30 C33 103.7(9) . .
C31 C30 C33 110.6(8) . .
C32 C30 C31 108.7(8) . .
C32 C30 C33 116.6(8) . .
C30 C31 H31A 109.5 . .
C30 C31 H31B 109.5 . .
C30 C31 H31C 109.5 . .
H31A C31 H31B 109.5 . .
H31A C31 H31C 109.5 . .
H31B C31 H31C 109.5 . .
C30 C32 H32A 109.5 . .
C30 C32 H32B 109.5 . .
C30 C32 H32C 109.5 . .
H32A C32 H32B 109.5 . .
H32A C32 H32C 109.5 . .
H32B C32 H32C 109.5 . .
O2 C33 C30 103.2(8) . .
O2 C33 C34 104.0(8) . .
O2 C33 C35 110.8(8) . .
C34 C33 C30 116.0(7) . .
C35 C33 C30 116.7(8) . .
C35 C33 C34 105.3(8) . .
C33 C34 H34A 109.5 . .
C33 C34 H34B 109.5 . .
C33 C34 H34C 109.5 . .
H34A C34 H34B 109.5 . .
H34A C34 H34C 109.5 . .
H34B C34 H34C 109.5 . .
C33 C35 H35A 109.5 . .
C33 C35 H35B 109.5 . .
C33 C35 H35C 109.5 . .
H35A C35 H35B 109.5 . .
H35A C35 H35C 109.5 . .
H35B C35 H35C 109.5 . .
B1 O2A C33A 106.9(8) . .
B1 O3A C30A 108.5(12) . .
O3A C30A C31A 103.6(11) . .
O3A C30A C32A 108.4(9) . .
O3A C30A C33A 102.9(12) . .
C31A C30A C33A 115.8(10) . .
C32A C30A C31A 107.3(12) . .
C32A C30A C33A 117.6(12) . .
C30A C31A H31D 109.5 . .
C30A C31A H31E 109.5 . .
C30A C31A H31F 109.5 . .
H31D C31A H31E 109.5 . .
H31D C31A H31F 109.5 . .
H31E C31A H31F 109.5 . .
C30A C32A H32D 109.5 . .
C30A C32A H32E 109.5 . .
C30A C32A H32F 109.5 . .
H32D C32A H32E 109.5 . .
H32D C32A H32F 109.5 . .
H32E C32A H32F 109.5 . .
O2A C33A C30A 104.4(11) . .
O2A C33A C34A 112.0(9) . .
O2A C33A C35A 106.2(10) . .
C34A C33A C30A 108.1(9) . .
C35A C33A C30A 116.8(10) . .
C35A C33A C34A 109.2(9) . .
C33A C34A H34D 109.5 . .
C33A C34A H34E 109.5 . .
C33A C34A H34F 109.5 . .
H34D C34A H34E 109.5 . .
H34D C34A H34F 109.5 . .
H34E C34A H34F 109.5 . .
C33A C35A H35D 109.5 . .
C33A C35A H35E 109.5 . .
C33A C35A H35F 109.5 . .
H35D C35A H35E 109.5 . .
H35D C35A H35F 109.5 . .
H35E C35A H35F 109.5 . .

loop_
_geom_bond_atom_site_label_1
_geom_bond_atom_site_label_2
_geom_bond_distance
_geom_bond_site_symmetry_2
Mg1 Mg1 3.0309(10) 3
Mg1 O1 1.9798(11) 3
Mg1 O1 2.0312(12) .
Mg1 N1 2.0811(14) .
Mg1 N2 2.0770(14) .
Mg1 B1 2.8508(18) .
O1 Mg1 1.9797(11) 3
O1 B1 1.340(2) .
N1 C2 1.338(2) .
N1 C18 1.442(2) .
N2 C4 1.333(2) .
N2 C6 1.443(2) .
C1 H1A 0.9600 .
C1 H1B 0.9600 .
C1 H1C 0.9600 .
C1 C2 1.519(2) .
C2 C3 1.396(3) .
C3 H3 0.9300 .
C3 C4 1.399(3) .
C4 C5 1.516(2) .
C5 H5A 0.9600 .
C5 H5B 0.9600 .
C5 H5C 0.9600 .
C6 C7 1.406(3) .
C6 C11 1.406(3) .
C7 C8 1.398(3) .
C7 C15 1.518(3) .
C8 H8 0.9300 .
C8 C9 1.374(3) .
C9 H9 0.9300 .
C9 C10 1.372(3) .
C10 H10 0.9300 .
C10 C11 1.396(3) .
C11 C12 1.513(3) .
C12 H12 0.9800 .
C12 C13 1.526(3) .
C12 C14 1.535(3) .
C13 H13A 0.9600 .
C13 H13B 0.9600 .
C13 H13C 0.9600 .
C14 H14A 0.9600 .
C14 H14B 0.9600 .
C14 H14C 0.9600 .
C15 H15 0.9800 .
C15 C16 1.528(3) .
C15 C17 1.527(3) .
C16 H16A 0.9600 .
C16 H16B 0.9600 .
C16 H16C 0.9600 .
C17 H17A 0.9600 .
C17 H17B 0.9600 .
C17 H17C 0.9600 .
C18 C19 1.409(3) .
C18 C23 1.403(3) .
C19 C20 1.394(3) .
C19 C27 1.521(4) .
C20 H20 0.9300 .
C20 C21 1.368(4) .
C21 H21 0.9300 .
C21 C22 1.377(4) .
C22 H22 0.9300 .
C22 C23 1.396(3) .
C23 C24 1.512(3) .
C24 H24 0.9800 .
C24 C25 1.519(3) .
C24 C26 1.544(3) .
C25 H25A 0.9600 .
C25 H25B 0.9600 .
C25 H25C 0.9600 .
C26 H26A 0.9600 .
C26 H26B 0.9600 .
C26 H26C 0.9600 .
C27 H27 0.9800 .
C27 C28 1.516(5) .
C27 C29B 1.493(5) .
C28 H28A 0.9600 .
C28 H28B 0.9600 .
C28 H28C 0.9600 .
C29B H29A 0.9600 .
C29B H29B 0.9600 .
C29B H29C 0.9600 .
B1 O2 1.367(3) .
B1 O3 1.374(3) .
B1 O2A 1.369(4) .
B1 O3A 1.373(4) .
O2 C33 1.448(3) .
O3 C30 1.447(3) .
C30 C31 1.527(13) .
C30 C32 1.481(12) .
C30 C33 1.577(6) .
C31 H31A 0.9600 .
C31 H31B 0.9600 .
C31 H31C 0.9600 .
C32 H32A 0.9600 .
C32 H32B 0.9600 .
C32 H32C 0.9600 .
C33 C34 1.526(10) .
C33 C35 1.466(11) .
C34 H34A 0.9600 .
C34 H34B 0.9600 .
C34 H34C 0.9600 .
C35 H35A 0.9600 .
C35 H35B 0.9600 .
C35 H35C 0.9600 .
O2A C33A 1.450(4) .
O3A C30A 1.447(4) .
C30A C31A 1.511(19) .
C30A C32A 1.487(17) .
C30A C33A 1.576(6) .
C31A H31D 0.9600 .
C31A H31E 0.9600 .
C31A H31F 0.9600 .
C32A H32D 0.9600 .
C32A H32E 0.9600 .
C32A H32F 0.9600 .
C33A C34A 1.528(12) .
C33A C35A 1.466(11) .
C34A H34D 0.9600 .
C34A H34E 0.9600 .
C34A H34F 0.9600 .
C35A H35D 0.9600 .
C35A H35E 0.9600 .
C35A H35F 0.9600 .

loop_
_geom_torsion_atom_site_label_1
_geom_torsion_atom_site_label_2
_geom_torsion_atom_site_label_3
_geom_torsion_atom_site_label_4
_geom_torsion
_geom_torsion_site_symmetry_1
Mg1 O1 B1 Mg1 -178.8(2) 3
Mg1 O1 B1 O2 18.0(9) 3
Mg1 O1 B1 O2 -163.2(8) .
Mg1 O1 B1 O3 17.6(5) .
Mg1 O1 B1 O3 -161.2(5) 3
Mg1 O1 B1 O2A 2.2(11) 3
Mg1 O1 B1 O2A -179.0(10) .
Mg1 O1 B1 O3A -1.7(6) .
Mg1 O1 B1 O3A 179.5(6) 3
Mg1 N1 C2 C1 169.01(14) .
Mg1 N1 C2 C3 -13.8(2) .
Mg1 N1 C18 C19 88.1(2) .
Mg1 N1 C18 C23 -94.18(19) .
Mg1 N2 C4 C3 15.0(2) .
Mg1 N2 C4 C5 -167.62(13) .
Mg1 N2 C6 C7 -87.39(17) .
Mg1 N2 C6 C11 93.07(17) .
Mg1 B1 O2 C33 133.0(12) .
Mg1 B1 O3 C30 -166.6(8) .
Mg1 B1 O2A C33A -174(2) .
Mg1 B1 O3A C30A -177.5(10) .
O1 B1 O2 C33 176.7(5) .
O1 B1 O3 C30 -178.1(6) .
O1 B1 O2A C33A -171.7(6) .
O1 B1 O3A C30A -176.3(8) .
N1 C2 C3 C4 -12.5(3) .
N1 C18 C19 C20 175.54(19) .
N1 C18 C19 C27 -3.1(3) .
N1 C18 C23 C22 -176.15(17) .
N1 C18 C23 C24 3.7(3) .
N2 C6 C7 C8 -178.04(16) .
N2 C6 C7 C15 0.4(3) .
N2 C6 C11 C10 178.03(16) .
N2 C6 C11 C12 -3.4(2) .
C1 C2 C3 C4 164.83(19) .
C2 N1 C18 C19 -95.4(2) .
C2 N1 C18 C23 82.4(2) .
C2 C3 C4 N2 11.8(3) .
C2 C3 C4 C5 -165.70(19) .
C4 N2 C6 C7 98.39(19) .
C4 N2 C6 C11 -81.2(2) .
C6 N2 C4 C3 -170.41(16) .
C6 N2 C4 C5 7.0(2) .
C6 C7 C8 C9 0.0(3) .
C6 C7 C15 C16 -86.0(2) .
C6 C7 C15 C17 149.52(19) .
C6 C11 C12 C13 -103.8(2) .
C6 C11 C12 C14 133.07(19) .
C7 C6 C11 C10 -1.5(3) .
C7 C6 C11 C12 177.07(16) .
C7 C8 C9 C10 -1.5(3) .
C8 C7 C15 C16 92.4(2) .
C8 C7 C15 C17 -32.0(3) .
C8 C9 C10 C11 1.5(3) .
C9 C10 C11 C6 0.0(3) .
C9 C10 C11 C12 -178.61(19) .
C10 C11 C12 C13 74.7(2) .
C10 C11 C12 C14 -48.4(2) .
C11 C6 C7 C8 1.5(3) .
C11 C6 C7 C15 179.97(17) .
C15 C7 C8 C9 -178.5(2) .
C18 N1 C2 C1 -7.9(2) .
C18 N1 C2 C3 169.32(17) .
C18 C19 C20 C21 1.1(4) .
C18 C19 C27 C28 -144.7(3) .
C18 C19 C27 C29B 91.0(3) .
C18 C23 C24 C25 99.2(2) .
C18 C23 C24 C26 -137.0(2) .
C19 C18 C23 C22 1.5(3) .
C19 C18 C23 C24 -178.60(18) .
C19 C20 C21 C22 0.6(4) .
C20 C19 C27 C28 36.6(4) .
C20 C19 C27 C29B -87.7(3) .
C20 C21 C22 C23 -1.3(4) .
C21 C22 C23 C18 0.2(3) .
C21 C22 C23 C24 -179.7(2) .
C22 C23 C24 C25 -80.9(2) .
C22 C23 C24 C26 42.8(3) .
C23 C18 C19 C20 -2.2(3) .
C23 C18 C19 C27 179.1(2) .
C27 C19 C20 C21 179.8(3) .
B1 O2 C33 C30 3.7(12) .
B1 O2 C33 C34 -117.9(10) .
B1 O2 C33 C35 129.4(10) .
B1 O3 C30 C31 117.5(8) .
B1 O3 C30 C32 -124.7(7) .
B1 O3 C30 C33 -0.2(10) .
B1 O2A C33A C30A -17.1(15) .
B1 O2A C33A C34A -133.9(11) .
B1 O2A C33A C35A 106.9(13) .
B1 O3A C30A C31A 109.4(10) .
B1 O3A C30A C32A -136.8(10) .
B1 O3A C30A C33A -11.6(13) .
O2 B1 O3 C30 2.6(11) .
O2 B1 O2A C33A 78(4) .
O2 B1 O3A C30A -11.4(13) .
O3 B1 O2 C33 -4.0(12) .
O3 B1 O2A C33A -7.2(15) .
O3 B1 O3A C30A 88(4) .
O3 C30 C33 O2 -2.0(11) .
O3 C30 C33 C34 111.0(9) .
O3 C30 C33 C35 -123.8(9) .
C31 C30 C33 O2 -118.3(10) .
C31 C30 C33 C34 -5.2(12) .
C31 C30 C33 C35 119.9(9) .
C32 C30 C33 O2 116.8(11) .
C32 C30 C33 C34 -130.2(9) .
C32 C30 C33 C35 -5.0(13) .
O2A B1 O2 C33 -104(4) .
O2A B1 O3 C30 16.4(13) .
O2A B1 O3A C30A 1.3(14) .
O3A B1 O2 C33 13.5(13) .
O3A B1 O3 C30 -84(4) .
O3A B1 O2A C33A 10.8(15) .
O3A C30A C33A O2A 17.4(14) .
O3A C30A C33A C34A 136.8(10) .
O3A C30A C33A C35A -99.5(12) .
C31A C30A C33A O2A -94.8(14) .
C31A C30A C33A C34A 24.6(14) .
C31A C30A C33A C35A 148.2(10) .
C32A C30A C33A O2A 136.5(13) .
C32A C30A C33A C34A -104.1(12) .
C32A C30A C33A C35A 19.5(16) .
